data_1546001
loop_
_publ_author_name
'Liu, Xin'
'Liu, Junyang'
'Zhao, Jing'
'Li, Shaoping'
'Li, Chuang-Chuang'

_publ_section_title
;
 Toward the Total Synthesis of Eurifoloid A.
;
_journal_issue 10
_journal_name_full 'Organic letters'
_journal_page_first 2742
_journal_page_last 2745
_journal_paper_doi 10.1021/acs.orglett.7b01102
_journal_volume 19
_journal_year 2017
_chemical_formula_sum 'C15 H16 O3'
_chemical_formula_weight 244.28
_chemical_name_systematic
;
 ?
;
_space_group_crystal_system monoclinic
_space_group_IT_number 14
_space_group_name_Hall '-P 2yn'
_space_group_name_H-M_alt 'P 1 21/n 1'
_symmetry_space_group_name_Hall '-P 2yn'
_symmetry_space_group_name_H-M 'P 1 21/n 1'
_atom_sites_solution_hydrogens geom
_audit_creation_method SHELXL-2014
_cell_angle_alpha 90
_cell_angle_beta 107.166(10)
_cell_angle_gamma 90
_cell_formula_units_Z 4
_cell_length_a 7.8742(10)
_cell_length_b 12.2573(3)
_cell_length_c 13.1272(4)
_cell_measurement_reflns_used 6272
_cell_measurement_temperature 293(2)
_cell_measurement_theta_max 68.20
_cell_measurement_theta_min 6.90
_cell_volume 1210.55(17)
_computing_cell_refinement 'CrystalClear-SM Auto 2.0 r4'
_computing_data_collection 'CrystalClear-SM 2.0 r4 (Rigaku, 2009)'
_computing_data_reduction 'CrystalClear-SM Auto 2.0 r4'
_computing_molecular_graphics 'CrystalStructure 4.0'
_computing_publication_material 'CrystalStructure 4.0 (Rigaku, 2009)'
_computing_structure_refinement 'SHELXL-2014 (Sheldrick, 2014)'
_computing_structure_solution 'SHELXS97 (Sheldrick, 1997)'
_diffrn_ambient_temperature 293(2)
_diffrn_measured_fraction_theta_full 0.978
_diffrn_measured_fraction_theta_max 0.976
_diffrn_measurement_device_type 'Rigaku Saturn944+ CCD'
_diffrn_measurement_method \w
_diffrn_radiation_type CuK\a
_diffrn_radiation_wavelength 1.54178
_diffrn_reflns_av_R_equivalents 0.0373
_diffrn_reflns_av_unetI/netI 0.0337
_diffrn_reflns_Laue_measured_fraction_full 0.978
_diffrn_reflns_Laue_measured_fraction_max 0.976
_diffrn_reflns_limit_h_max 9
_diffrn_reflns_limit_h_min -9
_diffrn_reflns_limit_k_max 11
_diffrn_reflns_limit_k_min -14
_diffrn_reflns_limit_l_max 15
_diffrn_reflns_limit_l_min -14
_diffrn_reflns_number 7019
_diffrn_reflns_point_group_measured_fraction_full 0.978
_diffrn_reflns_point_group_measured_fraction_max 0.976
_diffrn_reflns_theta_full 67.679
_diffrn_reflns_theta_max 68.186
_diffrn_reflns_theta_min 7.709
_exptl_absorpt_coefficient_mu 0.750
_exptl_absorpt_correction_T_max 0.860
_exptl_absorpt_correction_T_min 0.637
_exptl_absorpt_correction_type multi-scan
_exptl_absorpt_process_details 'Jacobson, R. (1998) Private communication'
_exptl_crystal_colour colorless
_exptl_crystal_density_diffrn 1.340
_exptl_crystal_description block
_exptl_crystal_F_000 520
_exptl_crystal_size_max 0.200
_exptl_crystal_size_mid 0.200
_exptl_crystal_size_min 0.200
_refine_diff_density_max 0.241
_refine_diff_density_min -0.236
_refine_diff_density_rms 0.057
_refine_ls_extinction_method none
_refine_ls_goodness_of_fit_ref 1.102
_refine_ls_hydrogen_treatment constr
_refine_ls_matrix_type full
_refine_ls_number_parameters 164
_refine_ls_number_reflns 2165
_refine_ls_number_restraints 0
_refine_ls_restrained_S_all 1.102
_refine_ls_R_factor_all 0.0518
_refine_ls_R_factor_gt 0.0478
_refine_ls_shift/su_max 0.000
_refine_ls_shift/su_mean 0.000
_refine_ls_structure_factor_coef Fsqd
_refine_ls_weighting_details 'w=1/[\s^2^(Fo^2^)+(0.0704P)^2^+0.1828P] where P=(Fo^2^+2Fc^2^)/3'
_refine_ls_weighting_scheme calc
_refine_ls_wR_factor_gt 0.1246
_refine_ls_wR_factor_ref 0.1290
_reflns_Friedel_coverage 0.000
_reflns_number_gt 1909
_reflns_number_total 2165
_reflns_threshold_expression 'I > 2\s(I)'
_cod_data_source_file ol7b01102_si_002.cif
_cod_data_source_block shelx
_cod_depositor_comments 'Adding full bibliography for 1546001.cif.'
_cod_database_code 1546001
_shelx_space_group_comment
;
The symmetry employed for this shelxl refinement is uniquely defined
by the following loop, which should always be used as a source of
symmetry information in preference to the above space-group names.
They are only intended as comments.
;
_shelx_estimated_absorpt_t_min 0.864
_shelx_estimated_absorpt_t_max 0.864
_shelxl_version_number 2014-3

loop_
_space_group_symop_operation_xyz
'x, y, z'
'-x+1/2, y+1/2, -z+1/2'
'-x, -y, -z'
'x-1/2, -y-1/2, z-1/2'

loop_
_atom_site_label
_atom_site_type_symbol
_atom_site_fract_x
_atom_site_fract_y
_atom_site_fract_z
_atom_site_U_iso_or_equiv
_atom_site_adp_type
_atom_site_occupancy
_atom_site_site_symmetry_order
_atom_site_calc_flag
_atom_site_refinement_flags_posn
_atom_site_refinement_flags_adp
O1 O 0.2596(2) 0.51787(15) 0.46056(10) 0.0997(6) Uani 1 1 d . .
O2 O 0.4028(2) 0.17525(12) 0.60283(12) 0.0886(5) Uani 1 1 d . .
O3 O 0.21859(12) 0.42739(9) 0.70265(8) 0.0532(3) Uani 1 1 d . .
C1 C 0.2887(2) 0.51369(16) 0.55703(13) 0.0659(5) Uani 1 1 d . .
C2 C 0.2835(2) 0.40645(14) 0.61390(12) 0.0550(4) Uani 1 1 d . .
H2 H 0.2085 0.3530 0.5654 0.066 Uiso 1 1 calc R U
C3 C 0.47197(18) 0.36036(12) 0.66565(11) 0.0468(4) Uani 1 1 d . .
H3 H 0.5551 0.3838 0.6272 0.056 Uiso 1 1 calc R U
C4 C 0.52587(17) 0.40541(10) 0.78120(10) 0.0397(3) Uani 1 1 d . .
C5 C 0.70265(17) 0.46879(11) 0.81468(11) 0.0446(3) Uani 1 1 d . .
H5 H 0.7000 0.5194 0.7565 0.053 Uiso 1 1 calc R U
C6 C 0.86465(19) 0.39608(15) 0.82852(15) 0.0623(5) Uani 1 1 d . .
H6A H 0.9690 0.4406 0.8404 0.093 Uiso 1 1 calc R U
H6B H 0.8497 0.3531 0.7653 0.093 Uiso 1 1 calc R U
H6C H 0.8774 0.3487 0.8885 0.093 Uiso 1 1 calc R U
C7 C 0.4687(2) 0.23665(13) 0.67569(13) 0.0579(4) Uani 1 1 d . .
C8 C 0.5518(2) 0.20479(13) 0.78896(15) 0.0629(4) Uani 1 1 d . .
H8A H 0.6775 0.1897 0.8026 0.076 Uiso 1 1 calc R U
H8B H 0.4942 0.1409 0.8072 0.076 Uiso 1 1 calc R U
C9 C 0.5232(2) 0.30401(12) 0.85153(12) 0.0520(4) Uani 1 1 d . .
H9A H 0.6169 0.3091 0.9186 0.062 Uiso 1 1 calc R U
H9B H 0.4100 0.2988 0.8665 0.062 Uiso 1 1 calc R U
C10 C 0.7215(2) 0.53846(14) 0.91451(13) 0.0601(4) Uani 1 1 d . .
H10A H 0.6775 0.4967 0.9642 0.072 Uiso 1 1 calc R U
H10B H 0.8468 0.5522 0.9484 0.072 Uiso 1 1 calc R U
C11 C 0.6259(3) 0.64591(15) 0.89500(15) 0.0680(5) Uani 1 1 d . .
H11 H 0.6688 0.7002 0.9455 0.082 Uiso 1 1 calc R U
C12 C 0.4870(3) 0.67142(14) 0.81338(17) 0.0670(5) Uani 1 1 d . .
H12 H 0.4467 0.7432 0.8064 0.080 Uiso 1 1 calc R U
C13 C 0.39425(19) 0.59164(12) 0.73385(14) 0.0543(4) Uani 1 1 d . .
C14 C 0.36616(18) 0.48052(11) 0.77577(11) 0.0460(4) Uani 1 1 d . .
H14 H 0.3475 0.4869 0.8461 0.055 Uiso 1 1 calc R U
C15 C 0.3435(2) 0.60686(15) 0.62774(16) 0.0680(5) Uani 1 1 d . .
H15 H 0.3435 0.6765 0.5997 0.082 Uiso 1 1 calc R U

loop_
_atom_site_aniso_label
_atom_site_aniso_U_11
_atom_site_aniso_U_22
_atom_site_aniso_U_33
_atom_site_aniso_U_23
_atom_site_aniso_U_13
_atom_site_aniso_U_12
O1 0.0960(11) 0.1354(14) 0.0528(8) 0.0300(8) -0.0009(7) -0.0217(10)
O2 0.0888(9) 0.0738(9) 0.0911(10) -0.0384(8) 0.0080(8) -0.0030(7)
O3 0.0372(5) 0.0630(6) 0.0584(6) 0.0045(5) 0.0126(4) -0.0035(4)
C1 0.0498(8) 0.0864(12) 0.0532(9) 0.0198(8) 0.0023(7) -0.0013(8)
C2 0.0465(8) 0.0683(10) 0.0442(8) 0.0029(7) 0.0041(6) -0.0069(7)
C3 0.0439(7) 0.0564(8) 0.0394(7) -0.0043(6) 0.0114(6) -0.0042(6)
C4 0.0395(7) 0.0439(7) 0.0355(7) -0.0004(5) 0.0107(5) -0.0017(5)
C5 0.0410(7) 0.0486(8) 0.0424(7) -0.0014(6) 0.0097(6) -0.0034(6)
C6 0.0407(8) 0.0717(11) 0.0691(11) -0.0025(8) 0.0078(7) 0.0019(7)
C7 0.0508(8) 0.0564(9) 0.0663(10) -0.0168(8) 0.0167(7) -0.0022(7)
C8 0.0631(9) 0.0462(8) 0.0782(11) 0.0022(7) 0.0187(8) 0.0008(7)
C9 0.0564(8) 0.0505(8) 0.0473(8) 0.0072(6) 0.0127(6) -0.0031(6)
C10 0.0612(9) 0.0670(10) 0.0482(8) -0.0120(7) 0.0102(7) -0.0147(8)
C11 0.0797(12) 0.0600(10) 0.0732(11) -0.0271(8) 0.0362(10) -0.0177(9)
C12 0.0722(11) 0.0447(8) 0.0964(14) -0.0064(8) 0.0436(11) 0.0004(8)
C13 0.0461(8) 0.0477(8) 0.0733(11) 0.0054(7) 0.0241(7) 0.0082(6)
C14 0.0430(7) 0.0498(8) 0.0479(7) 0.0001(6) 0.0176(6) -0.0008(6)
C15 0.0590(9) 0.0616(10) 0.0809(12) 0.0291(9) 0.0167(9) 0.0105(8)

loop_
_atom_type_symbol
_atom_type_description
_atom_type_scat_dispersion_real
_atom_type_scat_dispersion_imag
_atom_type_scat_source
C C 0.0181 0.0091 'International Tables Vol C Tables 4.2.6.8 and 6.1.1.4'
H H 0.0000 0.0000 'International Tables Vol C Tables 4.2.6.8 and 6.1.1.4'
O O 0.0492 0.0322 'International Tables Vol C Tables 4.2.6.8 and 6.1.1.4'

loop_
_geom_angle_atom_site_label_1
_geom_angle_atom_site_label_2
_geom_angle_atom_site_label_3
_geom_angle
C14 O3 C2 102.37(10)
O1 C1 C15 123.99(18)
O1 C1 C2 121.52(19)
C15 C1 C2 114.33(14)
O3 C2 C1 108.29(14)
O3 C2 C3 103.64(11)
C1 C2 C3 111.78(13)
O3 C2 H2 111.0
C1 C2 H2 111.0
C3 C2 H2 111.0
C7 C3 C2 111.33(12)
C7 C3 C4 106.05(12)
C2 C3 C4 104.47(11)
C7 C3 H3 111.5
C2 C3 H3 111.5
C4 C3 H3 111.5
C5 C4 C14 111.58(11)
C5 C4 C3 114.95(11)
C14 C4 C3 100.56(11)
C5 C4 C9 113.82(11)
C14 C4 C9 110.56(11)
C3 C4 C9 104.41(11)
C6 C5 C10 110.95(13)
C6 C5 C4 113.18(12)
C10 C5 C4 112.08(11)
C6 C5 H5 106.7
C10 C5 H5 106.7
C4 C5 H5 106.7
C5 C6 H6A 109.5
C5 C6 H6B 109.5
H6A C6 H6B 109.5
C5 C6 H6C 109.5
H6A C6 H6C 109.5
H6B C6 H6C 109.5
O2 C7 C8 125.95(17)
O2 C7 C3 124.49(17)
C8 C7 C3 109.51(12)
C7 C8 C9 103.78(13)
C7 C8 H8A 111.0
C9 C8 H8A 111.0
C7 C8 H8B 111.0
C9 C8 H8B 111.0
H8A C8 H8B 109.0
C8 C9 C4 106.79(12)
C8 C9 H9A 110.4
C4 C9 H9A 110.4
C8 C9 H9B 110.4
C4 C9 H9B 110.4
H9A C9 H9B 108.6
C11 C10 C5 115.18(14)
C11 C10 H10A 108.5
C5 C10 H10A 108.5
C11 C10 H10B 108.5
C5 C10 H10B 108.5
H10A C10 H10B 107.5
C12 C11 C10 126.77(15)
C12 C11 H11 116.6
C10 C11 H11 116.6
C11 C12 C13 122.72(16)
C11 C12 H12 118.6
C13 C12 H12 118.6
C15 C13 C12 125.55(16)
C15 C13 C14 118.19(15)
C12 C13 C14 116.10(15)
O3 C14 C13 110.14(12)
O3 C14 C4 104.44(11)
C13 C14 C4 110.49(11)
O3 C14 H14 110.5
C13 C14 H14 110.5
C4 C14 H14 110.5
C13 C15 C1 119.60(15)
C13 C15 H15 120.2
C1 C15 H15 120.2

loop_
_geom_bond_atom_site_label_1
_geom_bond_atom_site_label_2
_geom_bond_distance
O1 C1 1.220(2)
O2 C7 1.207(2)
O3 C14 1.4274(17)
O3 C2 1.4271(19)
C1 C15 1.454(3)
C1 C2 1.518(2)
C2 C3 1.545(2)
C2 H2 0.9800
C3 C7 1.523(2)
C3 C4 1.5511(18)
C3 H3 0.9800
C4 C5 1.5405(17)
C4 C14 1.5432(18)
C4 C9 1.5521(19)
C5 C6 1.522(2)
C5 C10 1.534(2)
C5 H5 0.9800
C6 H6A 0.9600
C6 H6B 0.9600
C6 H6C 0.9600
C7 C8 1.489(3)
C8 C9 1.521(2)
C8 H8A 0.9700
C8 H8B 0.9700
C9 H9A 0.9700
C9 H9B 0.9700
C10 C11 1.501(3)
C10 H10A 0.9700
C10 H10B 0.9700
C11 C12 1.323(3)
C11 H11 0.9300
C12 C13 1.459(3)
C12 H12 0.9300
C13 C15 1.344(3)
C13 C14 1.510(2)
C14 H14 0.9800
C15 H15 0.9300

loop_
_geom_hbond_atom_site_label_D
_geom_hbond_atom_site_label_H
_geom_hbond_atom_site_label_A
_geom_hbond_distance_DH
_geom_hbond_distance_HA
_geom_hbond_distance_DA
_geom_hbond_angle_DHA
_geom_hbond_site_symmetry_A
C3 H3 O1 0.98 2.43 3.392(2) 167.3 3_666
